data_7156889
loop_
_publ_author_name
'Samanta, Surya Kanta'
'Bera, Mrinal K.'

_publ_section_title
;
 Iodine mediated oxidative cross coupling of 2-aminopyridine and aromatic
 terminal alkyne: a practical route to imidazo[1,2-a]pyridine derivatives.
;
_journal_issue 26
_journal_name_full 'Organic &amp; biomolecular chemistry'
_journal_page_first 6441
_journal_page_last 6449
_journal_paper_doi 10.1039/c9ob00812h
_journal_volume 17
_journal_year 2019
_chemical_formula_moiety 'C13 H9 F N2'
_chemical_formula_sum 'C13 H9 F N2'
_chemical_formula_weight 212.22
_space_group_crystal_system monoclinic
_space_group_IT_number 14
_space_group_name_Hall '-P 2ybc'
_space_group_name_H-M_alt 'P 1 21/c 1'
_symmetry_space_group_name_Hall '-P 2ybc'
_symmetry_space_group_name_H-M 'P 1 21/c 1'
_atom_sites_solution_hydrogens geom
_atom_sites_solution_primary dual
_audit_creation_date 2018-10-10
_audit_creation_method
;
Olex2 1.2
(compiled 2018.05.29 svn.r3508 for OlexSys, GUI svn.r5506)
;
_audit_update_record
;
2018-10-31 deposited with the CCDC.    2019-05-28 downloaded from the CCDC.
;
_cell_angle_alpha 90
_cell_angle_beta 91.299(2)
_cell_angle_gamma 90
_cell_formula_units_Z 4
_cell_length_a 11.6177(10)
_cell_length_b 14.1889(12)
_cell_length_c 6.2178(5)
_cell_measurement_reflns_used 4583
_cell_measurement_temperature 293.0(2)
_cell_measurement_theta_max 23.84
_cell_measurement_theta_min 2.27
_cell_volume 1024.69(15)
_computing_cell_refinement 'SAINT v8.34A (Bruker, 2013)'
_computing_data_reduction 'SAINT v8.34A (Bruker, 2013)'
_computing_molecular_graphics 'Olex2 (Dolomanov et al., 2009)'
_computing_publication_material 'Olex2 (Dolomanov et al., 2009)'
_computing_structure_refinement 'ShelXL (Sheldrick, 2015)'
_computing_structure_solution 'ShelXT (Sheldrick, 2015)'
_diffrn_ambient_temperature 293.0(2)
_diffrn_measured_fraction_theta_full 0.995
_diffrn_measured_fraction_theta_max 0.995
_diffrn_measurement_device_type 'Bruker APEX-II CCD'
_diffrn_measurement_method '\f and \w scans'
_diffrn_radiation_type MoK\a
_diffrn_radiation_wavelength 0.71073
_diffrn_reflns_av_R_equivalents 0.0729
_diffrn_reflns_av_unetI/netI 0.0409
_diffrn_reflns_Laue_measured_fraction_full 0.995
_diffrn_reflns_Laue_measured_fraction_max 0.995
_diffrn_reflns_limit_h_max 13
_diffrn_reflns_limit_h_min -13
_diffrn_reflns_limit_k_max 16
_diffrn_reflns_limit_k_min -16
_diffrn_reflns_limit_l_max 7
_diffrn_reflns_limit_l_min -7
_diffrn_reflns_number 16438
_diffrn_reflns_point_group_measured_fraction_full 0.995
_diffrn_reflns_point_group_measured_fraction_max 0.995
_diffrn_reflns_theta_full 25.124
_diffrn_reflns_theta_max 25.124
_diffrn_reflns_theta_min 2.266
_diffrn_standards_number 0
_exptl_absorpt_coefficient_mu 0.096
_exptl_absorpt_correction_T_max 0.7452
_exptl_absorpt_correction_T_min 0.4749
_exptl_absorpt_correction_type multi-scan
_exptl_absorpt_process_details
'SADABS-2012/1 (Bruker,2012) was used for absorption correction. wR2(int) was 0.1639 before and 0.0908 after correction. The Ratio of minimum to maximum transmission is 0.6373. The \l/2 correction factor is 0.0015.'
_exptl_crystal_colour 'clear light colourless'
_exptl_crystal_colour_lustre clear
_exptl_crystal_colour_modifier light
_exptl_crystal_colour_primary colourless
_exptl_crystal_density_diffrn 1.376
_exptl_crystal_description block
_exptl_crystal_F_000 440
_exptl_crystal_size_max 0.25
_exptl_crystal_size_mid 0.22
_exptl_crystal_size_min 0.2
_refine_diff_density_max 0.133
_refine_diff_density_min -0.237
_refine_diff_density_rms 0.045
_refine_ls_extinction_method none
_refine_ls_goodness_of_fit_ref 1.033
_refine_ls_hydrogen_treatment constr
_refine_ls_matrix_type full
_refine_ls_number_parameters 145
_refine_ls_number_reflns 1824
_refine_ls_number_restraints 0
_refine_ls_restrained_S_all 1.033
_refine_ls_R_factor_all 0.0835
_refine_ls_R_factor_gt 0.0511
_refine_ls_shift/su_max 0.000
_refine_ls_shift/su_mean 0.000
_refine_ls_structure_factor_coef Fsqd
_refine_ls_weighting_details 'w=1/[\s^2^(Fo^2^)+(0.0502P)^2^+0.2538P] where P=(Fo^2^+2Fc^2^)/3'
_refine_ls_weighting_scheme calc
_refine_ls_wR_factor_gt 0.1107
_refine_ls_wR_factor_ref 0.1266
_reflns_Friedel_coverage 0.000
_reflns_number_gt 1245
_reflns_number_total 1824
_reflns_threshold_expression 'I > 2\s(I)'
_cod_data_source_file c9ob00812h2.cif
_cod_data_source_block xrout
_cod_depositor_comments 'Adding full bibliography for 7156889.cif.'
_cod_database_code 7156889
_shelx_shelxl_version_number 2018/1
_shelx_space_group_comment
;
The symmetry employed for this shelxl refinement is uniquely defined
by the following loop, which should always be used as a source of
symmetry information in preference to the above space-group names.
They are only intended as comments.
;
_olex2_refinement_description
;
1. Fixed Uiso
 At 1.2 times of:
  All C(H) groups
2.a Aromatic/amide H refined with riding coordinates:
 C6(H6), C13(H13), C9(H9), C1(H1), C10(H10), C12(H12), C4(H4), C3(H3), C2(H2)
;
_olex2_submission_special_instructions 'No special instructions were received'

loop_
_space_group_symop_operation_xyz
'x, y, z'
'-x, y+1/2, -z+1/2'
'-x, -y, -z'
'x, -y-1/2, z-1/2'

loop_
_atom_site_label
_atom_site_type_symbol
_atom_site_fract_x
_atom_site_fract_y
_atom_site_fract_z
_atom_site_U_iso_or_equiv
_atom_site_adp_type
_atom_site_occupancy
_atom_site_site_symmetry_order
_atom_site_calc_flag
_atom_site_refinement_flags_posn
N1 N 0.68070(14) 0.64255(11) 0.3070(3) 0.0490(4) Uani 1 1 d .
N2 N 0.63394(15) 0.59716(12) 0.6386(3) 0.0541(5) Uani 1 1 d .
F1 F 0.10904(13) 0.61424(13) 0.9072(3) 0.1157(7) Uani 1 1 d .
C7 C 0.53730(16) 0.62661(12) 0.5270(3) 0.0436(5) Uani 1 1 d .
C8 C 0.42408(17) 0.62493(13) 0.6252(3) 0.0460(5) Uani 1 1 d .
C5 C 0.71941(17) 0.60700(14) 0.5041(3) 0.0504(5) Uani 1 1 d .
C6 C 0.56478(18) 0.65490(13) 0.3237(3) 0.0497(5) Uani 1 1 d .
H6 H 0.514349 0.677970 0.218029 0.060 Uiso 1 1 calc R
C13 C 0.4108(2) 0.58391(14) 0.8246(4) 0.0564(6) Uani 1 1 d .
H13 H 0.474952 0.558675 0.895887 0.068 Uiso 1 1 calc R
C9 C 0.32761(18) 0.66336(15) 0.5241(4) 0.0578(6) Uani 1 1 d .
H9 H 0.334581 0.691664 0.390121 0.069 Uiso 1 1 calc R
C1 C 0.7531(2) 0.65900(15) 0.1405(4) 0.0642(6) Uani 1 1 d .
H1 H 0.724437 0.682123 0.009934 0.077 Uiso 1 1 calc R
C10 C 0.2218(2) 0.66043(17) 0.6180(4) 0.0700(7) Uani 1 1 d .
H10 H 0.157467 0.686760 0.549605 0.084 Uiso 1 1 calc R
C12 C 0.3056(2) 0.57926(16) 0.9209(4) 0.0694(7) Uani 1 1 d .
H12 H 0.297716 0.550689 1.054332 0.083 Uiso 1 1 calc R
C4 C 0.8383(2) 0.58884(17) 0.5284(4) 0.0687(7) Uani 1 1 d .
H4 H 0.867897 0.564837 0.657409 0.082 Uiso 1 1 calc R
C11 C 0.2133(2) 0.61790(18) 0.8143(5) 0.0728(7) Uani 1 1 d .
C3 C 0.9088(2) 0.60640(18) 0.3642(5) 0.0774(8) Uani 1 1 d .
H3 H 0.987296 0.595147 0.381345 0.093 Uiso 1 1 calc R
C2 C 0.8654(2) 0.64138(18) 0.1680(5) 0.0769(8) Uani 1 1 d .
H2 H 0.915211 0.652449 0.055814 0.092 Uiso 1 1 calc R

loop_
_atom_site_aniso_label
_atom_site_aniso_U_11
_atom_site_aniso_U_22
_atom_site_aniso_U_33
_atom_site_aniso_U_23
_atom_site_aniso_U_13
_atom_site_aniso_U_12
N1 0.0525(11) 0.0425(10) 0.0519(10) -0.0029(8) 0.0004(8) 0.0006(7)
N2 0.0556(11) 0.0554(11) 0.0511(10) 0.0032(8) -0.0052(9) 0.0074(8)
F1 0.0756(11) 0.1163(13) 0.1575(17) -0.0189(12) 0.0507(11) -0.0147(9)
C7 0.0520(12) 0.0349(10) 0.0435(11) -0.0001(9) -0.0051(9) 0.0027(8)
C8 0.0519(12) 0.0348(10) 0.0510(12) -0.0033(9) -0.0027(9) -0.0003(9)
C5 0.0506(13) 0.0442(12) 0.0564(13) -0.0045(10) -0.0033(10) 0.0028(9)
C6 0.0542(13) 0.0445(12) 0.0499(12) 0.0010(9) -0.0064(10) 0.0039(9)
C13 0.0661(15) 0.0440(12) 0.0592(14) 0.0022(10) 0.0046(11) 0.0018(10)
C9 0.0565(14) 0.0559(14) 0.0608(14) -0.0032(10) -0.0062(11) 0.0001(10)
C1 0.0726(17) 0.0583(14) 0.0623(15) 0.0024(11) 0.0145(12) -0.0016(11)
C10 0.0518(15) 0.0654(16) 0.0926(19) -0.0100(14) -0.0069(13) 0.0010(11)
C12 0.0871(19) 0.0542(14) 0.0677(15) -0.0008(11) 0.0231(14) -0.0102(13)
C4 0.0542(15) 0.0722(17) 0.0791(16) -0.0095(13) -0.0107(13) 0.0100(11)
C11 0.0585(16) 0.0614(16) 0.100(2) -0.0185(15) 0.0274(15) -0.0116(12)
C3 0.0468(14) 0.0788(18) 0.107(2) -0.0186(16) 0.0044(15) 0.0002(12)
C2 0.0674(18) 0.0705(17) 0.094(2) -0.0074(14) 0.0234(15) -0.0076(13)

loop_
_atom_type_symbol
_atom_type_description
_atom_type_scat_dispersion_real
_atom_type_scat_dispersion_imag
_atom_type_scat_source
C C 0.0033 0.0016 'International Tables Vol C Tables 4.2.6.8 and 6.1.1.4'
H H 0.0000 0.0000 'International Tables Vol C Tables 4.2.6.8 and 6.1.1.4'
F F 0.0171 0.0103 'International Tables Vol C Tables 4.2.6.8 and 6.1.1.4'
N N 0.0061 0.0033 'International Tables Vol C Tables 4.2.6.8 and 6.1.1.4'

loop_
_geom_angle_atom_site_label_1
_geom_angle_atom_site_label_2
_geom_angle_atom_site_label_3
_geom_angle
C6 N1 C5 106.23(16)
C6 N1 C1 131.31(19)
C1 N1 C5 122.46(18)
C5 N2 C7 105.41(17)
N2 C7 C8 121.13(17)
C6 C7 N2 110.53(18)
C6 C7 C8 128.33(17)
C13 C8 C7 120.09(18)
C13 C8 C9 117.9(2)
C9 C8 C7 122.02(18)
N1 C5 C4 117.2(2)
N2 C5 N1 111.35(17)
N2 C5 C4 131.4(2)
N1 C6 C7 106.48(17)
N1 C6 H6 126.8
C7 C6 H6 126.8
C8 C13 H13 119.0
C12 C13 C8 122.0(2)
C12 C13 H13 119.0
C8 C9 H9 119.4
C10 C9 C8 121.2(2)
C10 C9 H9 119.4
N1 C1 H1 120.5
C2 C1 N1 119.1(2)
C2 C1 H1 120.5
C9 C10 H10 120.8
C11 C10 C9 118.4(2)
C11 C10 H10 120.8
C13 C12 H12 121.1
C11 C12 C13 117.8(2)
C11 C12 H12 121.1
C5 C4 H4 120.1
C3 C4 C5 119.7(2)
C3 C4 H4 120.1
F1 C11 C10 118.8(3)
F1 C11 C12 118.6(3)
C12 C11 C10 122.7(2)
C4 C3 H3 119.6
C4 C3 C2 120.9(2)
C2 C3 H3 119.6
C1 C2 C3 120.6(2)
C1 C2 H2 119.7
C3 C2 H2 119.7

loop_
_geom_bond_atom_site_label_1
_geom_bond_atom_site_label_2
_geom_bond_distance
N1 C5 1.390(3)
N1 C6 1.364(2)
N1 C1 1.368(3)
N2 C7 1.372(2)
N2 C5 1.320(3)
F1 C11 1.355(3)
C7 C8 1.463(3)
C7 C6 1.371(3)
C8 C13 1.382(3)
C8 C9 1.385(3)
C5 C4 1.410(3)
C6 H6 0.9300
C13 H13 0.9300
C13 C12 1.374(3)
C9 H9 0.9300
C9 C10 1.373(3)
C1 H1 0.9300
C1 C2 1.336(3)
C10 H10 0.9300
C10 C11 1.367(4)
C12 H12 0.9300
C12 C11 1.363(4)
C4 H4 0.9300
C4 C3 1.346(3)
C3 H3 0.9300
C3 C2 1.400(4)
C2 H2 0.9300
